data_7703287
loop_
_publ_author_name
'Zhang, Rui'
'Meng, De-Xian'
'Ge, Fa-Yuan'
'Huang, Jv-Hua'
'Wang, Li-Fei'
'Xv, Yong-Kai'
'Liu, Xing-Gui'
'Meng, Mei-Mei'
'Yan, Hong'
'Lu, Zhen-Zhong'
'Zheng, He-Gen'
'Huang, Wei'

_publ_section_title
;
 Tetrazole-based porous metal-organic frameworks for selective
 CO<sub>2</sub> adsorption and isomerization studies.
;
_journal_issue 7
_journal_name_full 'Dalton transactions (Cambridge, England : 2003)'
_journal_page_first 2145
_journal_page_last 2150
_journal_paper_doi 10.1039/c9dt04068d
_journal_volume 49
_journal_year 2020
_chemical_formula_moiety '4(C16 H16 Cl1.25 Cu3 N12 O4), 10(C2 H3 N), 11(Cl), 8(H0.25 O0.125), 7[C2 H3 N]'
_chemical_formula_sum 'C98 H117 Cl16 Cu12 N65 O17'
_chemical_formula_weight 3807.24
_space_group_crystal_system cubic
_space_group_IT_number 226
_space_group_name_Hall '-F 4a 2 3'
_space_group_name_H-M_alt 'F m -3 c'
_atom_sites_solution_hydrogens mixed
_audit_creation_method SHELXL-2018/3
_audit_update_record
;
2019-12-23 deposited with the CCDC.	2020-01-13 downloaded from the CCDC.
;
_cell_angle_alpha 90
_cell_angle_beta 90
_cell_angle_gamma 90
_cell_formula_units_Z 24
_cell_length_a 60.7581(3)
_cell_length_b 60.7581(3)
_cell_length_c 60.7581(3)
_cell_measurement_reflns_used 4640
_cell_measurement_temperature 291(2)
_cell_measurement_theta_max 25.047
_cell_measurement_theta_min 2.22
_cell_volume 224291.4(19)
_computing_cell_refinement SMART
_computing_data_collection 'SMART (Bruker, 2000)'
_computing_data_reduction 'SAINT (Bruker, 2000)'
_computing_molecular_graphics 'Bruker SHELXTL'
_computing_publication_material 'Bruker SHELXTL'
_computing_structure_refinement 'SHELXL-2018/3 (Sheldrick, 2018)'
_computing_structure_solution 'SHELXS-2018/3 (Sheldrick, 2018)'
_diffrn_ambient_temperature 291(2)
_diffrn_measured_fraction_theta_full 0.999
_diffrn_measured_fraction_theta_max 0.999
_diffrn_measurement_device_type 'Bruker D8 diffractometer'
_diffrn_measurement_method 'omega rotation'
_diffrn_radiation_type MoK\a
_diffrn_radiation_wavelength 0.71073
_diffrn_reflns_av_R_equivalents 0.0980
_diffrn_reflns_av_unetI/netI 0.0415
_diffrn_reflns_Laue_measured_fraction_full 0.999
_diffrn_reflns_Laue_measured_fraction_max 0.999
_diffrn_reflns_limit_h_max 73
_diffrn_reflns_limit_h_min -66
_diffrn_reflns_limit_k_max 71
_diffrn_reflns_limit_k_min -73
_diffrn_reflns_limit_l_max 72
_diffrn_reflns_limit_l_min -73
_diffrn_reflns_number 321969
_diffrn_reflns_point_group_measured_fraction_full 0.999
_diffrn_reflns_point_group_measured_fraction_max 0.999
_diffrn_reflns_theta_full 25.242
_diffrn_reflns_theta_max 25.344
_diffrn_reflns_theta_min 1.896
_diffrn_source 'fine-focus sealed tube'
_exptl_absorpt_coefficient_mu 0.814
_exptl_absorpt_correction_T_max 0.84
_exptl_absorpt_correction_T_min 0.84
_exptl_absorpt_correction_type multi-scan
_exptl_absorpt_process_details 'SADABS; Bruker, 2008'
_exptl_crystal_colour 'dark green'
_exptl_crystal_density_diffrn 0.676
_exptl_crystal_density_method 'not measured'
_exptl_crystal_description Octahedron-shaped
_exptl_crystal_F_000 45984
_exptl_crystal_size_max 0.220
_exptl_crystal_size_mid 0.220
_exptl_crystal_size_min 0.220
_refine_diff_density_max 0.411
_refine_diff_density_min -0.658
_refine_diff_density_rms 0.059
_refine_ls_extinction_method none
_refine_ls_goodness_of_fit_ref 1.074
_refine_ls_hydrogen_treatment constr
_refine_ls_matrix_type full
_refine_ls_number_parameters 237
_refine_ls_number_reflns 8848
_refine_ls_number_restraints 0
_refine_ls_restrained_S_all 1.074
_refine_ls_R_factor_all 0.0444
_refine_ls_R_factor_gt 0.0392
_refine_ls_shift/su_max 0.003
_refine_ls_shift/su_mean 0.000
_refine_ls_structure_factor_coef Fsqd
_refine_ls_weighting_details 'w=1/[\s^2^(Fo^2^)+(0.05P)^2^] where P=(Fo^2^+2Fc^2^)/3'
_refine_ls_weighting_scheme calc
_refine_ls_wR_factor_gt 0.0950
_refine_ls_wR_factor_ref 0.0954
_reflns_Friedel_coverage 0.000
_reflns_number_gt 6307
_reflns_number_total 8848
_reflns_threshold_expression 'I > 2\s(I)'
_cod_data_source_file c9dt04068d2.cif
_cod_data_source_block 1
_cod_depositor_comments 'Adding full bibliography for 7703287--7703289.cif.'
_cod_original_cell_volume 224291(3)
_cod_original_sg_symbol_Hall '-F 4c 2 3'
_cod_database_code 7703287
_shelx_shelxl_version_number 2018/3
_shelx_space_group_comment
;
The symmetry employed for this shelxl refinement is uniquely defined
by the following loop, which should always be used as a source of
symmetry information in preference to the above space-group names.
They are only intended as comments.
;
_shelx_estimated_absorpt_t_min 0.841
_shelx_estimated_absorpt_t_max 0.841

loop_
_space_group_symop_operation_xyz
'x, y, z'
'-x, -y, z'
'-x, y, -z'
'x, -y, -z'
'z, x, y'
'z, -x, -y'
'-z, -x, y'
'-z, x, -y'
'y, z, x'
'-y, z, -x'
'y, -z, -x'
'-y, -z, x'
'y+1/2, x+1/2, -z+1/2'
'-y+1/2, -x+1/2, -z+1/2'
'y+1/2, -x+1/2, z+1/2'
'-y+1/2, x+1/2, z+1/2'
'x+1/2, z+1/2, -y+1/2'
'-x+1/2, z+1/2, y+1/2'
'-x+1/2, -z+1/2, -y+1/2'
'x+1/2, -z+1/2, y+1/2'
'z+1/2, y+1/2, -x+1/2'
'z+1/2, -y+1/2, x+1/2'
'-z+1/2, y+1/2, x+1/2'
'-z+1/2, -y+1/2, -x+1/2'
'x, y+1/2, z+1/2'
'-x, -y+1/2, z+1/2'
'-x, y+1/2, -z+1/2'
'x, -y+1/2, -z+1/2'
'z, x+1/2, y+1/2'
'z, -x+1/2, -y+1/2'
'-z, -x+1/2, y+1/2'
'-z, x+1/2, -y+1/2'
'y, z+1/2, x+1/2'
'-y, z+1/2, -x+1/2'
'y, -z+1/2, -x+1/2'
'-y, -z+1/2, x+1/2'
'y+1/2, x+1, -z+1'
'-y+1/2, -x+1, -z+1'
'y+1/2, -x+1, z+1'
'-y+1/2, x+1, z+1'
'x+1/2, z+1, -y+1'
'-x+1/2, z+1, y+1'
'-x+1/2, -z+1, -y+1'
'x+1/2, -z+1, y+1'
'z+1/2, y+1, -x+1'
'z+1/2, -y+1, x+1'
'-z+1/2, y+1, x+1'
'-z+1/2, -y+1, -x+1'
'x+1/2, y, z+1/2'
'-x+1/2, -y, z+1/2'
'-x+1/2, y, -z+1/2'
'x+1/2, -y, -z+1/2'
'z+1/2, x, y+1/2'
'z+1/2, -x, -y+1/2'
'-z+1/2, -x, y+1/2'
'-z+1/2, x, -y+1/2'
'y+1/2, z, x+1/2'
'-y+1/2, z, -x+1/2'
'y+1/2, -z, -x+1/2'
'-y+1/2, -z, x+1/2'
'y+1, x+1/2, -z+1'
'-y+1, -x+1/2, -z+1'
'y+1, -x+1/2, z+1'
'-y+1, x+1/2, z+1'
'x+1, z+1/2, -y+1'
'-x+1, z+1/2, y+1'
'-x+1, -z+1/2, -y+1'
'x+1, -z+1/2, y+1'
'z+1, y+1/2, -x+1'
'z+1, -y+1/2, x+1'
'-z+1, y+1/2, x+1'
'-z+1, -y+1/2, -x+1'
'x+1/2, y+1/2, z'
'-x+1/2, -y+1/2, z'
'-x+1/2, y+1/2, -z'
'x+1/2, -y+1/2, -z'
'z+1/2, x+1/2, y'
'z+1/2, -x+1/2, -y'
'-z+1/2, -x+1/2, y'
'-z+1/2, x+1/2, -y'
'y+1/2, z+1/2, x'
'-y+1/2, z+1/2, -x'
'y+1/2, -z+1/2, -x'
'-y+1/2, -z+1/2, x'
'y+1, x+1, -z+1/2'
'-y+1, -x+1, -z+1/2'
'y+1, -x+1, z+1/2'
'-y+1, x+1, z+1/2'
'x+1, z+1, -y+1/2'
'-x+1, z+1, y+1/2'
'-x+1, -z+1, -y+1/2'
'x+1, -z+1, y+1/2'
'z+1, y+1, -x+1/2'
'z+1, -y+1, x+1/2'
'-z+1, y+1, x+1/2'
'-z+1, -y+1, -x+1/2'
'-x, -y, -z'
'x, y, -z'
'x, -y, z'
'-x, y, z'
'-z, -x, -y'
'-z, x, y'
'z, x, -y'
'z, -x, y'
'-y, -z, -x'
'y, -z, x'
'-y, z, x'
'y, z, -x'
'-y-1/2, -x-1/2, z-1/2'
'y-1/2, x-1/2, z-1/2'
'-y-1/2, x-1/2, -z-1/2'
'y-1/2, -x-1/2, -z-1/2'
'-x-1/2, -z-1/2, y-1/2'
'x-1/2, -z-1/2, -y-1/2'
'x-1/2, z-1/2, y-1/2'
'-x-1/2, z-1/2, -y-1/2'
'-z-1/2, -y-1/2, x-1/2'
'-z-1/2, y-1/2, -x-1/2'
'z-1/2, -y-1/2, -x-1/2'
'z-1/2, y-1/2, x-1/2'
'-x, -y+1/2, -z+1/2'
'x, y+1/2, -z+1/2'
'x, -y+1/2, z+1/2'
'-x, y+1/2, z+1/2'
'-z, -x+1/2, -y+1/2'
'-z, x+1/2, y+1/2'
'z, x+1/2, -y+1/2'
'z, -x+1/2, y+1/2'
'-y, -z+1/2, -x+1/2'
'y, -z+1/2, x+1/2'
'-y, z+1/2, x+1/2'
'y, z+1/2, -x+1/2'
'-y-1/2, -x, z'
'y-1/2, x, z'
'-y-1/2, x, -z'
'y-1/2, -x, -z'
'-x-1/2, -z, y'
'x-1/2, -z, -y'
'x-1/2, z, y'
'-x-1/2, z, -y'
'-z-1/2, -y, x'
'-z-1/2, y, -x'
'z-1/2, -y, -x'
'z-1/2, y, x'
'-x+1/2, -y, -z+1/2'
'x+1/2, y, -z+1/2'
'x+1/2, -y, z+1/2'
'-x+1/2, y, z+1/2'
'-z+1/2, -x, -y+1/2'
'-z+1/2, x, y+1/2'
'z+1/2, x, -y+1/2'
'z+1/2, -x, y+1/2'
'-y+1/2, -z, -x+1/2'
'y+1/2, -z, x+1/2'
'-y+1/2, z, x+1/2'
'y+1/2, z, -x+1/2'
'-y, -x-1/2, z'
'y, x-1/2, z'
'-y, x-1/2, -z'
'y, -x-1/2, -z'
'-x, -z-1/2, y'
'x, -z-1/2, -y'
'x, z-1/2, y'
'-x, z-1/2, -y'
'-z, -y-1/2, x'
'-z, y-1/2, -x'
'z, -y-1/2, -x'
'z, y-1/2, x'
'-x+1/2, -y+1/2, -z'
'x+1/2, y+1/2, -z'
'x+1/2, -y+1/2, z'
'-x+1/2, y+1/2, z'
'-z+1/2, -x+1/2, -y'
'-z+1/2, x+1/2, y'
'z+1/2, x+1/2, -y'
'z+1/2, -x+1/2, y'
'-y+1/2, -z+1/2, -x'
'y+1/2, -z+1/2, x'
'-y+1/2, z+1/2, x'
'y+1/2, z+1/2, -x'
'-y, -x, z-1/2'
'y, x, z-1/2'
'-y, x, -z-1/2'
'y, -x, -z-1/2'
'-x, -z, y-1/2'
'x, -z, -y-1/2'
'x, z, y-1/2'
'-x, z, -y-1/2'
'-z, -y, x-1/2'
'-z, y, -x-1/2'
'z, -y, -x-1/2'
'z, y, x-1/2'

loop_
_atom_site_label
_atom_site_type_symbol
_atom_site_fract_x
_atom_site_fract_y
_atom_site_fract_z
_atom_site_U_iso_or_equiv
_atom_site_adp_type
_atom_site_occupancy
_atom_site_site_symmetry_order
_atom_site_calc_flag
_atom_site_refinement_flags_posn
_atom_site_refinement_flags_adp
_atom_site_refinement_flags_occupancy
_atom_site_disorder_assembly
_atom_site_disorder_group
C1 C 0.30466(4) 0.95030(4) 0.28615(4) 0.0294(6) Uani 1 1 d . . . . .
C2 C 0.31681(4) 0.93140(4) 0.29390(4) 0.0298(5) Uani 1 1 d . . . . .
C3 C 0.30998(4) 0.92056(4) 0.31297(4) 0.0307(5) Uani 1 1 d . . . . .
H3 H 0.297651 0.925413 0.320629 0.037 Uiso 1 1 calc R U . . .
C4 C 0.32187(4) 0.90233(4) 0.32045(4) 0.0311(5) Uani 1 1 d . . . . .
H4 H 0.317481 0.895119 0.333221 0.037 Uiso 1 1 calc R U . . .
C5 C 0.33992(4) 0.89503(4) 0.30912(4) 0.0297(5) Uani 1 1 d . . . . .
C6 C 0.34668(4) 0.90551(4) 0.28999(4) 0.0310(6) Uani 1 1 d . . . . .
H6 H 0.358900 0.900409 0.282319 0.037 Uiso 1 1 calc R U . . .
C7 C 0.33499(4) 0.92380(4) 0.28233(4) 0.0305(6) Uani 1 1 d . . . . .
H7 H 0.339399 0.930873 0.269490 0.037 Uiso 1 1 calc R U . . .
C8 C 0.35022(4) 0.86286(4) 0.33294(4) 0.0296(5) Uani 1 1 d . . . . .
C9 C 0.250000 0.91618(7) 0.250000 0.0266(10) Uani 1 4 d S T P . .
H9A H 0.264490 0.911042 0.246540 0.040 Uiso 0.125 1 d R U P A 1
H9B H 0.239760 0.911042 0.239180 0.040 Uiso 0.125 1 d R U P A 1
H9C H 0.245750 0.911042 0.264280 0.040 Uiso 0.125 1 d R U P A 1
H9D H 0.258250 0.911042 0.262400 0.040 Uiso 0.125 1 d R U P B 2
H9E H 0.256620 0.911042 0.236650 0.040 Uiso 0.125 1 d R U P B 2
H9F H 0.235130 0.911042 0.250940 0.040 Uiso 0.125 1 d R U P B 2
C10 C 0.250000 0.93952(8) 0.250000 0.0280(10) Uani 1 4 d S T P . .
C11 C 0.39728(4) 0.87612(4) 0.29401(4) 0.0326(6) Uani 1 1 d . . . . .
H11A H 0.392765 0.866703 0.305865 0.049 Uiso 1 1 calc R U . . .
H11B H 0.399074 0.890870 0.299392 0.049 Uiso 1 1 calc R U . . .
H11C H 0.410997 0.870963 0.288111 0.049 Uiso 1 1 calc R U . . .
C12 C 0.38096(4) 0.87588(4) 0.27720(4) 0.0340(6) Uani 1 1 d . . . . .
Cl1 Cl 0.33110(2) 1.000000 0.23396(2) 0.03068(19) Uani 1 2 d S T P C .
Cl2 Cl 0.250000 1.000000 0.250000 0.0288(4) Uani 1 8 d S T P . .
Cl3 Cl 0.32267(2) 0.82267(2) 0.250000 0.03209(19) Uani 1 2 d S T P . .
Cl4 Cl 0.32045(2) 0.88619(2) 0.23889(2) 0.03671(17) Uani 0.875 1 d . . P . .
O3W O 0.32045(2) 0.88619(2) 0.23889(2) 0.03671(17) Uani 0.125 1 d . . P . .
H3WA H 0.315028 0.888315 0.226168 0.055 Uiso 0.125 1 d R U P . .
H3WB H 0.334298 0.884475 0.237828 0.055 Uiso 0.125 1 d R U P . .
Cu1 Cu 0.29109(2) 1.000000 0.24180(2) 0.02834(11) Uani 1 2 d S T P . .
Cu2 Cu 0.32678(2) 0.95758(2) 0.23492(2) 0.03117(9) Uani 1 1 d . . . . .
N1 N 0.30821(3) 0.96046(3) 0.26645(3) 0.0274(4) Uani 1 1 d . . . . .
N2 N 0.29406(3) 0.97703(3) 0.26657(3) 0.0263(4) Uani 1 1 d . . . . .
N3 N 0.28207(3) 0.97694(3) 0.28423(3) 0.0303(4) Uani 1 1 d . . . . .
N4 N 0.28789(3) 0.96040(3) 0.29746(3) 0.0266(4) Uani 1 1 d . . . . .
N5 N 0.35278(3) 0.87628(3) 0.31569(3) 0.0307(5) Uani 1 1 d . . . . .
N6 N 0.36526(3) 0.84662(3) 0.33293(3) 0.0316(5) Uani 1 1 d . . . . .
N7 N 0.250000 0.95876(6) 0.250000 0.0335(9) Uani 1 4 d S T P . .
N8 N 0.36749(3) 0.87591(3) 0.26355(3) 0.0360(5) Uani 1 1 d . . . . .
O1WA O 0.35983(17) 0.95037(11) 0.22798(16) 0.0326(17) Uani 0.5 1 d . . P C 1
H1W1 H 0.367482 0.963858 0.224972 0.049 Uiso 0.25 1 d R U P C 1
H1W3 H 0.366428 0.943233 0.240440 0.049 Uiso 0.25 1 d R U P C 1
H1W4 H 0.362276 0.934786 0.228892 0.049 Uiso 0.25 1 d R U P C 1
H1W6 H 0.363332 0.955409 0.213426 0.049 Uiso 0.25 1 d R U P C 1
O2WA O 0.31047(10) 0.92791(13) 0.24241(12) 0.0340(15) Uani 0.5 1 d . . P C 1
H2W2 H 0.320181 0.918457 0.250536 0.051 Uiso 0.25 1 d R U P C 1
H2W3 H 0.306176 0.920753 0.228989 0.051 Uiso 0.25 1 d R U P C 1
H2W5 H 0.295807 0.928330 0.236538 0.051 Uiso 0.25 1 d R U P C 1
H2W6 H 0.309812 0.926032 0.258085 0.051 Uiso 0.25 1 d R U P C 1
O1WB O 0.36131(16) 0.95854(10) 0.23097(16) 0.0262(14) Uani 0.5 1 d . . P C 2
H1W7 H 0.365773 0.973311 0.227569 0.039 Uiso 0.25 1 d R U P C 2
H1W9 H 0.368186 0.953927 0.244426 0.039 Uiso 0.25 1 d R U P C 2
H1WX H 0.367325 0.944107 0.233257 0.039 Uiso 0.25 1 d R U P C 2
H1WZ H 0.364913 0.963492 0.216400 0.039 Uiso 0.25 1 d R U P C 2
O2WB O 0.31688(9) 0.92447(11) 0.23660(10) 0.0288(13) Uani 0.5 1 d . . P C 2
H2W7 H 0.301319 0.923754 0.239259 0.043 Uiso 0.25 1 d R U P C 2
H2W8 H 0.324565 0.917223 0.248353 0.043 Uiso 0.25 1 d R U P C 2
H2WX H 0.329416 0.915103 0.234429 0.043 Uiso 0.25 1 d R U P C 2
H2WY H 0.306171 0.921633 0.225335 0.043 Uiso 0.25 1 d R U P C 2

loop_
_atom_site_aniso_label
_atom_site_aniso_U_11
_atom_site_aniso_U_22
_atom_site_aniso_U_33
_atom_site_aniso_U_23
_atom_site_aniso_U_13
_atom_site_aniso_U_12
C1 0.0321(14) 0.0247(13) 0.0313(14) -0.0064(10) -0.0155(11) 0.0080(10)
C2 0.0297(13) 0.0347(14) 0.0251(13) 0.0135(10) -0.0066(10) 0.0081(11)
C3 0.0294(13) 0.0317(13) 0.0311(13) 0.0122(10) 0.0118(10) 0.0137(10)
C4 0.0269(13) 0.0272(12) 0.0390(14) 0.0131(11) 0.0122(10) 0.0075(10)
C5 0.0314(13) 0.0285(13) 0.0291(13) 0.0166(10) 0.0088(10) 0.0077(10)
C6 0.0287(13) 0.0368(14) 0.0275(13) 0.0108(11) 0.0081(10) 0.0106(11)
C7 0.0279(13) 0.0331(14) 0.0306(13) 0.0129(11) 0.0054(10) 0.0114(10)
C8 0.0288(13) 0.0279(13) 0.0320(13) 0.0120(10) 0.0107(11) 0.0078(10)
C9 0.0249(15) 0.030(3) 0.0249(15) 0.000 0.000 0.000
C10 0.0266(16) 0.031(3) 0.0266(16) 0.000 0.000 0.000
C11 0.0307(14) 0.0319(14) 0.0351(14) 0.0144(11) 0.0098(11) 0.0093(11)
C12 0.0306(14) 0.0460(16) 0.0253(13) 0.0131(11) 0.0148(11) 0.0195(12)
Cl1 0.0308(4) 0.0332(4) 0.0280(4) 0.000 0.0090(3) 0.000
Cl2 0.0284(5) 0.0295(8) 0.0284(5) 0.000 0.000 0.000
Cl3 0.0318(3) 0.0318(3) 0.0327(4) 0.0105(3) -0.0105(3) -0.0108(3)
Cl4 0.0366(4) 0.0375(4) 0.0360(4) 0.0108(3) 0.0104(3) 0.0102(3)
O3W 0.0366(4) 0.0375(4) 0.0360(4) 0.0108(3) 0.0104(3) 0.0102(3)
Cu1 0.0284(2) 0.0287(2) 0.0280(2) 0.000 0.01007(17) 0.000
Cu2 0.03043(17) 0.03149(17) 0.03160(17) 0.00972(13) 0.00997(13) 0.00987(13)
N1 0.0248(10) 0.0284(11) 0.0291(11) -0.0087(9) -0.0060(8) -0.0009(8)
N2 0.0235(10) 0.0257(11) 0.0297(11) 0.0018(8) -0.0045(9) -0.0038(8)
N3 0.0320(11) 0.0326(11) 0.0261(11) -0.0101(9) -0.0064(9) 0.0084(9)
N4 0.0225(10) 0.0293(11) 0.0281(10) 0.0057(9) -0.0058(8) -0.0033(8)
N5 0.0274(11) 0.0346(11) 0.0301(11) 0.0106(9) 0.0135(9) 0.0118(9)
N6 0.0299(11) 0.0314(11) 0.0334(11) 0.0128(9) 0.0143(9) 0.0109(9)
N7 0.0365(15) 0.027(2) 0.0365(15) 0.000 0.000 0.000
N8 0.0407(12) 0.0296(11) 0.0378(12) 0.0117(9) -0.0151(10) -0.0128(9)
O1WA 0.029(3) 0.038(4) 0.031(4) 0.006(3) 0.007(2) 0.016(4)
O2WA 0.023(3) 0.035(3) 0.044(4) 0.009(2) 0.011(2) 0.008(2)
O1WB 0.020(2) 0.036(4) 0.023(3) -0.005(3) -0.0013(17) 0.006(3)
O2WB 0.025(3) 0.027(3) 0.034(3) 0.011(2) -0.018(2) -0.008(2)

loop_
_atom_type_symbol
_atom_type_description
_atom_type_scat_dispersion_real
_atom_type_scat_dispersion_imag
_atom_type_scat_source
C C 0.0033 0.0016 'International Tables Vol C Tables 4.2.6.8 and 6.1.1.4'
H H 0.0000 0.0000 'International Tables Vol C Tables 4.2.6.8 and 6.1.1.4'
N N 0.0061 0.0033 'International Tables Vol C Tables 4.2.6.8 and 6.1.1.4'
O O 0.0106 0.0060 'International Tables Vol C Tables 4.2.6.8 and 6.1.1.4'
Cl Cl 0.1484 0.1585 'International Tables Vol C Tables 4.2.6.8 and 6.1.1.4'
Cu Cu 0.3201 1.2651 'International Tables Vol C Tables 4.2.6.8 and 6.1.1.4'

loop_
_geom_angle_atom_site_label_1
_geom_angle_atom_site_label_2
_geom_angle_atom_site_label_3
_geom_angle
_geom_angle_site_symmetry_1
_geom_angle_site_symmetry_3
N1 C1 N4 110.74(18) . .
N1 C1 C2 124.4(2) . .
N4 C1 C2 124.8(2) . .
C7 C2 C3 120.0(2) . .
C7 C2 C1 120.4(2) . .
C3 C2 C1 119.6(2) . .
C2 C3 C4 119.4(2) . .
C2 C3 H3 120.3 . .
C4 C3 H3 120.3 . .
C5 C4 C3 120.5(2) . .
C5 C4 H4 119.8 . .
C3 C4 H4 119.8 . .
C4 C5 C6 120.6(2) . .
C4 C5 N5 123.53(19) . .
C6 C5 N5 115.8(2) . .
C5 C6 C7 119.6(2) . .
C5 C6 H6 120.2 . .
C7 C6 H6 120.2 . .
C2 C7 C6 120.0(2) . .
C2 C7 H7 120.0 . .
C6 C7 H7 120.0 . .
N5 C8 N6 111.59(19) . .
N5 C8 N6 120.5(2) . 29_554
N6 C8 N6 127.6(2) . 29_554
C10 C9 H9A 109.0 . .
C10 C9 H9B 109.0 . .
H9A C9 H9B 109.9 . .
C10 C9 H9C 109.0 . .
H9A C9 H9C 109.9 . .
H9B C9 H9C 109.9 . .
C10 C9 H9D 109.0 . .
C10 C9 H9E 109.0 . .
H9D C9 H9E 109.9 . .
C10 C9 H9F 109.0 . .
H9D C9 H9F 109.9 . .
H9E C9 H9F 109.9 . .
C10 C9 H9A 109.026(3) . 51
H9A C9 H9A 142.0 . 51
H9B C9 H9A 56.4 . 51
H9C C9 H9A 56.4 . 51
C10 C9 H9A 109.026(3) . 93_445
H9A C9 H9A 83.9 . 93_445
H9B C9 H9A 28.3 . 93_445
H9C C9 H9A 131.9 . 93_445
H9A C9 H9A 83.9 51 93_445
C10 C9 H9A 109.026(3) . 47_544
H9A C9 H9A 83.9 . 47_544
H9B C9 H9A 131.9 . 47_544
H9C C9 H9A 28.3 . 47_544
H9A C9 H9A 83.9 51 47_544
H9A C9 H9A 141.9 93_445 47_544
C10 C9 H9B 109.028(4) . 51
H9A C9 H9B 56.4 . 51
H9B C9 H9B 142.0 . 51
H9C C9 H9B 56.4 . 51
H9A C9 H9B 109.9 51 51
H9A C9 H9B 131.9 93_445 51
H9A C9 H9B 28.3 47_544 51
C10 C9 H9B 109.028(3) . 93_445
H9A C9 H9B 131.9 . 93_445
H9B C9 H9B 83.9 . 93_445
H9C C9 H9B 28.3 . 93_445
H9A C9 H9B 28.3 51 93_445
H9A C9 H9B 109.9 93_445 93_445
H9A C9 H9B 56.4 47_544 93_445
H9B C9 H9B 83.9 51 93_445
C10 C9 H9B 109.028(4) . 47_544
H9A C9 H9B 28.3 . 47_544
H9B C9 H9B 83.9 . 47_544
H9C C9 H9B 131.9 . 47_544
H9A C9 H9B 131.9 51 47_544
H9A C9 H9B 56.4 93_445 47_544
H9A C9 H9B 109.9 47_544 47_544
H9B C9 H9B 83.9 51 47_544
H9B C9 H9B 141.9 93_445 47_544
C10 C9 H9C 109.021(3) . 51
H9A C9 H9C 56.4 . 51
H9B C9 H9C 56.4 . 51
H9C C9 H9C 142.0 . 51
H9A C9 H9C 109.9 51 51
H9A C9 H9C 28.3 93_445 51
H9A C9 H9C 131.9 47_544 51
H9B C9 H9C 109.9 51 51
H9B C9 H9C 131.9 93_445 51
H9B C9 H9C 28.3 47_544 51
C10 C9 H9C 109.021(4) . 93_445
H9A C9 H9C 28.3 . 93_445
H9B C9 H9C 131.9 . 93_445
H9C C9 H9C 83.9 . 93_445
H9A C9 H9C 131.9 51 93_445
H9A C9 H9C 109.9 93_445 93_445
H9A C9 H9C 56.4 47_544 93_445
H9B C9 H9C 28.3 51 93_445
H9B C9 H9C 109.9 93_445 93_445
H9B C9 H9C 56.4 47_544 93_445
H9C C9 H9C 83.9 51 93_445
C10 C9 H9C 109.021(4) . 47_544
H9A C9 H9C 131.9 . 47_544
H9B C9 H9C 28.3 . 47_544
H9C C9 H9C 83.9 . 47_544
H9A C9 H9C 28.3 51 47_544
H9A C9 H9C 56.4 93_445 47_544
H9A C9 H9C 109.9 47_544 47_544
H9B C9 H9C 131.9 51 47_544
H9B C9 H9C 56.4 93_445 47_544
H9B C9 H9C 109.9 47_544 47_544
H9C C9 H9C 83.9 51 47_544
H9C C9 H9C 142.0 93_445 47_544
C10 C9 H9D 109.034(3) . 51
H9A C9 H9D 101.7 . 51
H9B C9 H9D 9.3 . 51
H9C C9 H9D 117.8 . 51
H9A C9 H9D 65.5 51 51
H9A C9 H9D 19.1 93_445 51
H9A C9 H9D 137.1 47_544 51
H9B C9 H9D 140.7 51 51
H9B C9 H9D 92.6 93_445 51
H9B C9 H9D 75.0 47_544 51
H9C C9 H9D 47.3 51 51
H9C C9 H9D 125.5 93_445 51
H9C C9 H9D 37.5 47_544 51
C10 C9 H9D 109.034(4) . 93_445
H9A C9 H9D 19.1 . 93_445
H9B C9 H9D 92.6 . 93_445
H9C C9 H9D 125.5 . 93_445
H9A C9 H9D 137.1 51 93_445
H9A C9 H9D 65.5 93_445 93_445
H9A C9 H9D 101.7 47_544 93_445
H9B C9 H9D 75.0 51 93_445
H9B C9 H9D 140.7 93_445 93_445
H9B C9 H9D 9.3 47_544 93_445
H9C C9 H9D 37.5 51 93_445
H9C C9 H9D 47.3 93_445 93_445
H9C C9 H9D 117.8 47_544 93_445
C10 C9 H9D 109.034(4) . 47_544
H9A C9 H9D 137.1 . 47_544
H9B C9 H9D 75.0 . 47_544
H9C C9 H9D 37.5 . 47_544
H9A C9 H9D 19.1 51 47_544
H9A C9 H9D 101.7 93_445 47_544
H9A C9 H9D 65.5 47_544 47_544
H9B C9 H9D 92.6 51 47_544
H9B C9 H9D 9.3 93_445 47_544
H9B C9 H9D 140.7 47_544 47_544
H9C C9 H9D 125.5 51 47_544
H9C C9 H9D 117.8 93_445 47_544
H9C C9 H9D 47.3 47_544 47_544
C10 C9 H9E 109.018(3) . 51
H9A C9 H9E 117.8 . 51
H9B C9 H9E 101.7 . 51
H9C C9 H9E 9.3 . 51
H9A C9 H9E 47.3 51 51
H9A C9 H9E 125.5 93_445 51
H9A C9 H9E 37.6 47_544 51
H9B C9 H9E 65.5 51 51
H9B C9 H9E 19.1 93_445 51
H9B C9 H9E 137.1 47_544 51
H9C C9 H9E 140.8 51 51
H9C C9 H9E 92.6 93_445 51
H9C C9 H9E 75.0 47_544 51
C10 C9 H9E 109.018(4) . 93_445
H9A C9 H9E 125.5 . 93_445
H9B C9 H9E 19.1 . 93_445
H9C C9 H9E 92.6 . 93_445
H9A C9 H9E 37.6 51 93_445
H9A C9 H9E 47.3 93_445 93_445
H9A C9 H9E 117.8 47_544 93_445
H9B C9 H9E 137.1 51 93_445
H9B C9 H9E 65.5 93_445 93_445
H9B C9 H9E 101.7 47_544 93_445
H9C C9 H9E 75.0 51 93_445
H9C C9 H9E 140.8 93_445 93_445
H9C C9 H9E 9.3 47_544 93_445
C10 C9 H9E 109.018(4) . 47_544
H9A C9 H9E 37.6 . 47_544
H9B C9 H9E 137.1 . 47_544
H9C C9 H9E 75.0 . 47_544
H9A C9 H9E 125.5 51 47_544
H9A C9 H9E 117.8 93_445 47_544
H9A C9 H9E 47.3 47_544 47_544
H9B C9 H9E 19.1 51 47_544
H9B C9 H9E 101.7 93_445 47_544
H9B C9 H9E 65.5 47_544 47_544
H9C C9 H9E 92.6 51 47_544
H9C C9 H9E 9.3 93_445 47_544
H9C C9 H9E 140.8 47_544 47_544
C10 C9 H9F 109.023(4) . 51
H9A C9 H9F 9.3 . 51
H9B C9 H9F 117.8 . 51
H9C C9 H9F 101.7 . 51
H9A C9 H9F 140.7 51 51
H9A C9 H9F 92.7 93_445 51
H9A C9 H9F 75.0 47_544 51
H9B C9 H9F 47.3 51 51
H9B C9 H9F 125.5 93_445 51
H9B C9 H9F 37.6 47_544 51
H9C C9 H9F 65.5 51 51
H9C C9 H9F 19.1 93_445 51
H9C C9 H9F 137.1 47_544 51
C10 C9 H9F 109.023(3) . 93_445
H9A C9 H9F 92.6 . 93_445
H9B C9 H9F 125.5 . 93_445
H9C C9 H9F 19.1 . 93_445
H9A C9 H9F 75.0 51 93_445
H9A C9 H9F 140.7 93_445 93_445
H9A C9 H9F 9.3 47_544 93_445
H9B C9 H9F 37.6 51 93_445
H9B C9 H9F 47.3 93_445 93_445
H9B C9 H9F 117.8 47_544 93_445
H9C C9 H9F 137.1 51 93_445
H9C C9 H9F 65.5 93_445 93_445
H9C C9 H9F 101.7 47_544 93_445
C10 C9 H9F 109.023(3) . 47_544
H9A C9 H9F 75.0 . 47_544
H9B C9 H9F 37.6 . 47_544
H9C C9 H9F 137.1 . 47_544
H9A C9 H9F 92.7 51 47_544
H9A C9 H9F 9.3 93_445 47_544
H9A C9 H9F 140.7 47_544 47_544
H9B C9 H9F 125.5 51 47_544
H9B C9 H9F 117.8 93_445 47_544
H9B C9 H9F 47.3 47_544 47_544
H9C C9 H9F 19.1 51 47_544
H9C C9 H9F 101.7 93_445 47_544
H9C C9 H9F 65.5 47_544 47_544
N7 C10 C9 180.0 . .
C12 C11 H11A 109.5 . .
C12 C11 H11B 109.5 . .
H11A C11 H11B 109.5 . .
C12 C11 H11C 109.5 . .
H11A C11 H11C 109.5 . .
H11B C11 H11C 109.5 . .
N8 C12 C11 179.2(3) . .
Cu1 Cl1 Cu2 84.046(18) . .
Cu1 Cl1 Cu2 84.042(18) . 99_575
Cu2 Cl1 Cu2 168.08(4) . 99_575
Cu1 Cl2 Cu1 90.0 . 141_675
Cu1 Cl2 Cu1 90.0 . 93_445
Cu1 Cl2 Cu1 180.0 141_675 93_445
Cu1 Cl2 Cu1 180.0 . 145_575
Cu1 Cl2 Cu1 90.0 141_675 145_575
Cu1 Cl2 Cu1 90.0 93_445 145_575
H3WA O3W H3WB 109.5 . .
N3 Cu1 N3 85.77(11) 93_445 191_576
N3 Cu1 N2 94.08(7) 93_445 .
N3 Cu1 N2 173.25(7) 191_576 .
N3 Cu1 N2 173.24(7) 93_445 99_575
N3 Cu1 N2 94.09(7) 191_576 99_575
N2 Cu1 N2 85.26(10) . 99_575
N3 Cu1 Cl1 93.63(5) 93_445 .
N3 Cu1 Cl1 93.63(5) 191_576 .
N2 Cu1 Cl1 93.12(5) . .
N2 Cu1 Cl1 93.12(5) 99_575 .
N3 Cu1 Cl2 86.52(5) 93_445 .
N3 Cu1 Cl2 86.52(5) 191_576 .
N2 Cu1 Cl2 86.73(5) . .
N2 Cu1 Cl2 86.72(5) 99_575 .
Cl1 Cu1 Cl2 179.79(3) . .
O1WA Cu2 O2WA 108.4(2) . .
O2WB Cu2 O1WB 108.4(2) . .
O1WA Cu2 N1 132.3(3) . .
O2WB Cu2 N1 83.61(15) . .
O2WA Cu2 N1 69.13(16) . .
O1WB Cu2 N1 126.7(3) . .
O1WA Cu2 N4 130.2(3) . 93_445
O2WB Cu2 N4 82.93(18) . 93_445
O2WA Cu2 N4 80.0(2) . 93_445
O1WB Cu2 N4 135.2(3) . 93_445
N1 Cu2 N4 96.99(6) . 93_445
O1WA Cu2 Cl1 96.10(18) . .
O2WB Cu2 Cl1 169.07(14) . .
O2WA Cu2 Cl1 154.63(12) . .
O1WB Cu2 Cl1 82.49(17) . .
N1 Cu2 Cl1 89.56(5) . .
N4 Cu2 Cl1 89.47(5) 93_445 .
N2 N1 C1 103.68(18) . .
N2 N1 Cu2 113.16(14) . .
C1 N1 Cu2 142.96(15) . .
N3 N2 N1 111.50(18) . .
N3 N2 Cu1 123.90(14) . .
N1 N2 Cu1 124.59(15) . .
N2 N3 N4 110.63(17) . .
N2 N3 Cu1 124.08(15) . 141_675
N4 N3 Cu1 125.26(15) . 141_675
N3 N4 C1 103.38(17) . .
N3 N4 Cu2 111.64(14) . 47_544
C1 N4 Cu2 144.51(15) . 47_544
C8 N5 C5 129.60(18) . .
C8 N6 C8 112.3(2) . 81_455
C12 N8 N8 116.8(2) . 13_455
Cu2 O1WA H1W1 108.9 . .
Cu2 O1WA H1W3 109.6 . .
H1W1 O1WA H1W3 109.5 . .
Cu2 O1WA H1W4 110.0 . .
H1W1 O1WA H1W4 141.1 . .
H1W3 O1WA H1W4 56.3 . .
Cu2 O1WA H1W6 109.3 . .
H1W1 O1WA H1W6 56.3 . .
H1W3 O1WA H1W6 141.1 . .
H1W4 O1WA H1W6 109.5 . .
Cu2 O2WA H2W2 109.5 . .
Cu2 O2WA H2W3 109.4 . .
H2W2 O2WA H2W3 109.5 . .
Cu2 O2WA H2W5 109.5 . .
H2W2 O2WA H2W5 141.1 . .
H2W3 O2WA H2W5 56.3 . .
Cu2 O2WA H2W6 109.6 . .
H2W2 O2WA H2W6 56.2 . .
H2W3 O2WA H2W6 141.0 . .
H2W5 O2WA H2W6 109.5 . .
Cu2 O1WB H1W7 109.3 . .
Cu2 O1WB H1W9 109.1 . .
H1W7 O1WB H1W9 109.5 . .
Cu2 O1WB H1WX 109.6 . .
H1W7 O1WB H1WX 141.1 . .
H1W9 O1WB H1WX 56.3 . .
Cu2 O1WB H1WZ 109.9 . .
H1W7 O1WB H1WZ 56.3 . .
H1W9 O1WB H1WZ 141.1 . .
H1WX O1WB H1WZ 109.5 . .
Cu2 O2WB H2W7 109.5 . .
Cu2 O2WB H2W8 109.6 . .
H2W7 O2WB H2W8 109.5 . .
Cu2 O2WB H2WX 109.5 . .
H2W7 O2WB H2WX 141.1 . .
H2W8 O2WB H2WX 56.3 . .
Cu2 O2WB H2WY 109.3 . .
H2W7 O2WB H2WY 56.3 . .
H2W8 O2WB H2WY 141.1 . .
H2WX O2WB H2WY 109.5 . .

loop_
_geom_bond_atom_site_label_1
_geom_bond_atom_site_label_2
_geom_bond_distance
_geom_bond_site_symmetry_2
C1 N1 1.364(3) .
C1 N4 1.374(3) .
C1 C2 1.444(3) .
C2 C7 1.389(3) .
C2 C3 1.396(3) .
C3 C4 1.398(3) .
C3 H3 0.9300 .
C4 C5 1.369(3) .
C4 H4 0.9300 .
C5 C6 1.387(3) .
C5 N5 1.438(3) .
C6 C7 1.398(3) .
C6 H6 0.9300 .
C7 H7 0.9300 .
C8 N5 1.337(3) .
C8 N6 1.345(3) .
C8 N6 1.348(3) 29_554
C9 C10 1.418(6) .
C9 H9A 0.9574 .
C9 H9B 0.9574 .
C9 H9C 0.9575 .
C9 H9D 0.9572 .
C9 H9E 0.9576 .
C9 H9F 0.9576 .
C9 H9A 0.9574 51
C9 H9A 0.9574 93_445
C9 H9A 0.9574 47_544
C9 H9B 0.9573 51
C9 H9B 0.9573 93_445
C9 H9B 0.9573 47_544
C9 H9C 0.9577 51
C9 H9C 0.9577 93_445
C9 H9C 0.9577 47_544
C9 H9D 0.9570 51
C9 H9D 0.9570 93_445
C9 H9D 0.9570 47_544
C9 H9E 0.9578 51
C9 H9E 0.9578 93_445
C9 H9E 0.9578 47_544
C9 H9F 0.9575 51
C9 H9F 0.9575 93_445
C9 H9F 0.9575 47_544
C10 N7 1.169(5) .
C11 C12 1.424(3) .
C11 H11A 0.9600 .
C11 H11B 0.9600 .
C11 H11C 0.9600 .
C12 N8 1.165(3) .
Cl1 Cu1 2.4770(9) .
Cl1 Cu2 2.5914(3) .
Cl1 Cu2 2.5917(3) 99_575
Cl2 Cu1 2.5459(4) .
Cl2 Cu1 2.5459(4) 141_675
Cl2 Cu1 2.5459(4) 93_445
Cl2 Cu1 2.5459(4) 145_575
O3W H3WA 0.8500 .
O3W H3WB 0.8503 .
Cu1 N3 2.0590(18) 93_445
Cu1 N3 2.0590(18) 191_576
Cu1 N2 2.0609(18) .
Cu1 N2 2.0609(18) 99_575
Cu2 O1WA 2.098(10) .
Cu2 O2WB 2.102(7) .
Cu2 O2WA 2.107(8) .
Cu2 O1WB 2.113(10) .
Cu2 N1 2.2301(19) .
Cu2 N4 2.2632(18) 93_445
N1 N2 1.323(2) .
N2 N3 1.297(3) .
N3 N4 1.335(2) .
N8 N8 1.799(4) 13_455
O1WA H1W1 0.9600 .
O1WA H1W3 0.9601 .
O1WA H1W4 0.9600 .
O1WA H1W6 0.9599 .
O2WA H2W2 0.9600 .
O2WA H2W3 0.9600 .
O2WA H2W5 0.9599 .
O2WA H2W6 0.9600 .
O1WB H1W7 0.9600 .
O1WB H1W9 0.9600 .
O1WB H1WX 0.9600 .
O1WB H1WZ 0.9600 .
O2WB H2W7 0.9600 .
O2WB H2W8 0.9600 .
O2WB H2WX 0.9599 .
O2WB H2WY 0.9600 .

loop_
_geom_torsion_atom_site_label_1
_geom_torsion_atom_site_label_2
_geom_torsion_atom_site_label_3
_geom_torsion_atom_site_label_4
_geom_torsion
_geom_torsion_site_symmetry_1
_geom_torsion_site_symmetry_4
N1 C1 C2 C7 7.4(4) . .
N4 C1 C2 C7 -173.2(2) . .
N1 C1 C2 C3 -171.7(2) . .
N4 C1 C2 C3 7.7(4) . .
C7 C2 C3 C4 1.2(4) . .
C1 C2 C3 C4 -179.7(2) . .
C2 C3 C4 C5 -0.6(4) . .
C3 C4 C5 C6 -0.3(4) . .
C3 C4 C5 N5 -179.3(2) . .
C4 C5 C6 C7 0.4(4) . .
N5 C5 C6 C7 179.5(2) . .
C3 C2 C7 C6 -1.1(4) . .
C1 C2 C7 C6 179.8(2) . .
C5 C6 C7 C2 0.2(4) . .
N4 C1 N1 N2 2.3(2) . .
C2 C1 N1 N2 -178.2(2) . .
N4 C1 N1 Cu2 -171.72(17) . .
C2 C1 N1 Cu2 7.8(4) . .
C1 N1 N2 N3 -2.3(2) . .
Cu2 N1 N2 N3 173.76(13) . .
C1 N1 N2 Cu1 178.25(14) . .
Cu2 N1 N2 Cu1 -5.7(2) . .
N1 N2 N3 N4 1.6(2) . .
Cu1 N2 N3 N4 -179.01(13) . .
N1 N2 N3 Cu1 179.46(13) . 141_675
Cu1 N2 N3 Cu1 -1.1(2) . 141_675
N2 N3 N4 C1 0.0(2) . .
Cu1 N3 N4 C1 -177.92(14) 141_675 .
N2 N3 N4 Cu2 -174.17(13) . 47_544
Cu1 N3 N4 Cu2 8.0(2) 141_675 47_544
N1 C1 N4 N3 -1.4(2) . .
C2 C1 N4 N3 179.1(2) . .
N1 C1 N4 Cu2 169.15(17) . 47_544
C2 C1 N4 Cu2 -10.3(4) . 47_544
N6 C8 N5 C5 177.6(2) . .
N6 C8 N5 C5 3.6(4) 29_554 .
C4 C5 N5 C8 0.0(4) . .
C6 C5 N5 C8 -179.1(2) . .
N5 C8 N6 C8 -179.93(14) . 81_455
N6 C8 N6 C8 -6.4(5) 29_554 81_455
